data_2008173
loop_
_publ_author_name
'Suzuki, Takayoshi'
'Imamura, Takeshi'
'Kaizaki, Sumio'

_publ_section_title
;
 Tricarbonyl[1,1,1-tris(dimethylphosphinomethyl)ethane]chromium(0),
 -molybdenum(0) and -tungsten(0) complexes
;
_journal_issue 2
_journal_name_full 'Acta Crystallographica Section C'
_journal_page_first 182
_journal_page_last 186
_journal_paper_doi 10.1107/S0108270198012414
_journal_volume 55
_journal_year 1999
_chemical_formula_iupac '[Cr (C11 H27 P3) (C O)3]'
_chemical_formula_moiety 'C14 H27 Cr O3 P3'
_chemical_formula_sum 'C14 H27 Cr O3 P3'
_chemical_formula_weight 388.28
_chemical_name_systematic Tricarbonyl[1,1,1-tris(dimethylphosphinomethyl)ethane]chromium(0)
_space_group_IT_number 14
_symmetry_cell_setting monoclinic
_symmetry_space_group_name_Hall '-P 2ybc'
_symmetry_space_group_name_H-M 'P 1 21/c 1'
_cell_angle_alpha 90
_cell_angle_beta 116.750(10)
_cell_angle_gamma 90
_cell_formula_units_Z 8
_cell_length_a 15.684(3)
_cell_length_b 16.170(3)
_cell_length_c 17.222(3)
_cell_measurement_reflns_used 25
_cell_measurement_temperature 296.2
_cell_measurement_theta_max 14.02
_cell_measurement_theta_min 10.19
_cell_volume 3900.2(13)
_computing_cell_refinement 'Rigaku/AFC Diffractometer Control Software'
_computing_data_collection 'Rigaku/AFC Diffractometer Control Software'
_computing_data_reduction TEXSAN
_computing_molecular_graphics 'TEXSAN ORTEP'
_computing_publication_material TEXSAN
_computing_structure_refinement TEXSAN
_computing_structure_solution SHELXS86
_diffrn_measurement_device_type 'Rigaku AFC7R'
_diffrn_measurement_method \w--2\q
_diffrn_radiation_type 'Mo K\a'
_diffrn_radiation_wavelength 0.7107
_diffrn_reflns_av_R_equivalents 0.0258
_diffrn_reflns_limit_h_max 22
_diffrn_reflns_limit_h_min 0
_diffrn_reflns_limit_k_max 22
_diffrn_reflns_limit_k_min 0
_diffrn_reflns_limit_l_max 21
_diffrn_reflns_limit_l_min -24
_diffrn_reflns_number 11758
_diffrn_reflns_theta_max 30.00
_diffrn_standards_decay_% 0.120
_diffrn_standards_interval_count 150
_diffrn_standards_number 3
_exptl_absorpt_coefficient_mu 0.8381
_exptl_absorpt_correction_T_max 0.846
_exptl_absorpt_correction_T_min 0.780
_exptl_absorpt_correction_type psi-scan
_exptl_absorpt_process_details '(North et al., 1968)'
_exptl_crystal_colour colorless
_exptl_crystal_density_diffrn 1.322
_exptl_crystal_density_method 'not measured'
_exptl_crystal_description prism
_exptl_crystal_F_000 1632
_exptl_crystal_size_max 0.30
_exptl_crystal_size_mid 0.20
_exptl_crystal_size_min 0.20
_refine_diff_density_max 0.46
_refine_diff_density_min -0.41
_refine_ls_extinction_method none
_refine_ls_goodness_of_fit_ref 1.530
_refine_ls_hydrogen_treatment noref
_refine_ls_number_parameters 379
_refine_ls_number_reflns 6367
_refine_ls_R_factor_gt 0.0572
_refine_ls_shift/su_max 0.0011
_refine_ls_structure_factor_coef F
_refine_ls_weighting_details 'w = 1/[\s^2^(Fo) + 0.00010|Fo|^2^]'
_refine_ls_weighting_scheme calc
_refine_ls_wR_factor_ref 0.0595
_reflns_number_gt 6367
_reflns_number_total 11384
_reflns_threshold_expression I>2\s(I)
_cod_data_source_file oa1069.cif
_cod_data_source_block I
_cod_original_cell_volume 3900.0(10)
_cod_original_sg_symbol_H-M 'P 21/c'
_cod_database_code 2008173

loop_
_symmetry_equiv_pos_as_xyz
'  +x,  +y,  +z'
'  -x,1/2+y,1/2-z'
'  -x,  -y,  -z'
'  +x,1/2-y,1/2+z'

loop_
_atom_site_label
_atom_site_fract_x
_atom_site_fract_y
_atom_site_fract_z
_atom_site_U_iso_or_equiv
_atom_site_adp_type
_atom_site_refinement_flags
_atom_site_occupancy
_atom_site_disorder_assembly
_atom_site_disorder_group
_atom_site_type_symbol
Cr1 0.22975(4) 0.21310(4) 0.01139(4) 0.0390(2) Uani . 1.00 . . Cr
Cr2 0.29065(4) 0.70429(4) -0.00300(4) 0.0407(2) Uani . 1.00 . . Cr
P11 0.30323(9) 0.11831(7) -0.04135(7) 0.0533(3) Uani . 1.00 . . P
P12 0.13001(8) 0.74172(7) -0.07834(9) 0.0549(4) Uani . 1.00 . . P
P21 0.22365(7) 0.10587(7) 0.09892(7) 0.0447(3) Uani . 1.00 . . P
P22 0.23570(8) 0.60028(7) 0.05727(7) 0.0481(3) Uani . 1.00 . . P
P31 0.38471(7) 0.23529(6) 0.12211(7) 0.0418(3) Uani . 1.00 . . P
P32 0.25682(7) 0.61087(7) -0.11649(7) 0.0454(3) Uani . 1.00 . . P
O11 0.1484(3) 0.3397(2) 0.0856(3) 0.097(2) Uani . 1.00 . . O
O12 0.4916(2) 0.6431(2) 0.0947(2) 0.0860(10) Uani . 1.00 . . O
O21 0.2465(4) 0.3439(2) -0.1030(3) 0.117(2) Uani . 1.00 . . O
O22 0.3509(3) 0.8377(2) -0.0885(3) 0.0920(10) Uani . 1.00 . . O
O31 0.0333(3) 0.1752(3) -0.1261(2) 0.118(2) Uani . 1.00 . . O
O32 0.3279(3) 0.8215(3) 0.1432(3) 0.106(2) Uani . 1.00 . . O
C11 0.4911(3) -0.0074(3) 0.1840(4) 0.077(2) Uani . 1.00 . . C
C12 -0.0080(3) 0.5123(3) -0.1559(3) 0.0660(10) Uani . 1.00 . . C
C21 0.4149(3) 0.0580(2) 0.1327(3) 0.0480(10) Uani . 1.00 . . C
C22 0.0792(3) 0.5695(3) -0.1112(2) 0.0440(10) Uani . 1.00 . . C
C31 0.3814(3) 0.0412(3) 0.0371(3) 0.071(2) Uani . 1.00 . . C
C32 0.0463(3) 0.6584(3) -0.1410(3) 0.0540(10) Uani . 1.00 . . C
C41 0.3346(3) 0.0483(3) 0.1596(3) 0.073(2) Uani . 1.00 . . C
C42 0.1145(3) 0.5604(3) -0.0126(3) 0.0500(10) Uani . 1.00 . . C
C51 0.4617(3) 0.1433(3) 0.1597(3) 0.0550(10) Uani . 1.00 . . C
C52 0.1546(3) 0.5410(3) -0.1397(3) 0.0520(10) Uani . 1.00 . . C
C61 0.3850(6) 0.1600(4) -0.0807(5) 0.127(3) Uani . 1.00 . . C
C62 0.0958(4) 0.8240(3) -0.1594(4) 0.102(2) Uani . 1.00 . . C
C71 0.2304(5) 0.0528(4) -0.1323(4) 0.121(2) Uani . 1.00 . . C
C72 0.0755(4) 0.7814(3) -0.0111(4) 0.087(2) Uani . 1.00 . . C
C81 0.1387(4) 0.0232(4) 0.0452(4) 0.109(2) Uani . 1.00 . . C
C82 0.2302(4) 0.6209(4) 0.1596(3) 0.089(2) Uani . 1.00 . . C
C91 0.1906(5) 0.1299(4) 0.1851(4) 0.107(3) Uani . 1.00 . . C
C92 0.3042(4) 0.5041(3) 0.0867(3) 0.082(2) Uani . 1.00 . . C
C101 0.3952(4) 0.2770(3) 0.2246(3) 0.076(2) Uani . 1.00 . . C
C102 0.3499(3) 0.5377(3) -0.1074(3) 0.071(2) Uani . 1.00 . . C
C111 0.4635(4) 0.3082(3) 0.1054(4) 0.089(2) Uani . 1.00 . . C
C112 0.2269(4) 0.6538(4) -0.2235(3) 0.080(2) Uani . 1.00 . . C
C211 0.1803(3) 0.2892(3) 0.0580(3) 0.0570(10) Uani . 1.00 . . C
C212 0.4139(3) 0.6661(3) 0.0560(3) 0.0530(10) Uani . 1.00 . . C
C221 0.2413(4) 0.2927(3) -0.0579(3) 0.068(2) Uani . 1.00 . . C
C222 0.3272(3) 0.7853(3) -0.0563(3) 0.0580(10) Uani . 1.00 . . C
C231 0.1099(3) 0.1888(3) -0.0731(3) 0.069(2) Uani . 1.00 . . C
C232 0.3114(3) 0.7759(3) 0.0857(3) 0.066(2) Uani . 1.00 . . C
H1 0.4633 -0.0629 0.1713 0.0942 Uiso . 1.00 . . H
H2 0.5149 -0.0003 0.2464 0.0942 Uiso . 1.00 . . H
H3 0.5438 -0.0069 0.1715 0.0942 Uiso . 1.00 . . H
H4 0.4375 0.0359 0.0279 0.0916 Uiso . 1.00 . . H
H5 0.3488 -0.0102 0.0238 0.0916 Uiso . 1.00 . . H
H6 0.3188 -0.0079 0.1593 0.0924 Uiso . 1.00 . . H
H7 0.3594 0.0675 0.2208 0.0924 Uiso . 1.00 . . H
H8 0.5107 0.1477 0.1405 0.0663 Uiso . 1.00 . . H
H9 0.4947 0.1446 0.2230 0.0663 Uiso . 1.00 . . H
H10 0.3559 0.1949 -0.1282 0.1406 Uiso . 1.00 . . H
H11 0.4192 0.1168 -0.0929 0.1406 Uiso . 1.00 . . H
H12 0.4361 0.1931 -0.0332 0.1406 Uiso . 1.00 . . H
H13 0.1885 0.0199 -0.1185 0.1403 Uiso . 1.00 . . H
H14 0.1911 0.0866 -0.1822 0.1403 Uiso . 1.00 . . H
H15 0.2686 0.0181 -0.1478 0.1403 Uiso . 1.00 . . H
H16 0.1417 -0.0180 0.0862 0.1263 Uiso . 1.00 . . H
H17 0.0760 0.0432 0.0150 0.1263 Uiso . 1.00 . . H
H18 0.1552 -0.0045 0.0033 0.1263 Uiso . 1.00 . . H
H19 0.2061 0.1849 0.2045 0.1226 Uiso . 1.00 . . H
H20 0.1213 0.1235 0.1629 0.1226 Uiso . 1.00 . . H
H21 0.2199 0.0927 0.2325 0.1226 Uiso . 1.00 . . H
H22 0.3638 0.2413 0.2486 0.0929 Uiso . 1.00 . . H
H23 0.3645 0.3304 0.2155 0.0929 Uiso . 1.00 . . H
H24 0.4598 0.2831 0.2662 0.0929 Uiso . 1.00 . . H
H25 0.5233 0.3121 0.1563 0.1076 Uiso . 1.00 . . H
H26 0.4350 0.3636 0.0953 0.1076 Uiso . 1.00 . . H
H27 0.4731 0.2940 0.0573 0.1076 Uiso . 1.00 . . H
H28 -0.0640 0.5353 -0.1436 0.0740 Uiso . 1.00 . . H
H29 0.0018 0.4566 -0.1515 0.0740 Uiso . 1.00 . . H
H30 -0.0318 0.5141 -0.2205 0.0740 Uiso . 1.00 . . H
H31 0.0282 0.6711 -0.2093 0.0740 Uiso . 1.00 . . H
H32 -0.0210 0.6733 -0.1479 0.0740 Uiso . 1.00 . . H
H33 0.0582 0.5839 0.0059 0.0740 Uiso . 1.00 . . H
H34 0.1059 0.4935 -0.0130 0.0740 Uiso . 1.00 . . H
H35 0.1224 0.5364 -0.2037 0.0740 Uiso . 1.00 . . H
H36 0.1659 0.4797 -0.1245 0.0740 Uiso . 1.00 . . H
H37 0.0301 0.8357 -0.1832 0.1154 Uiso . 1.00 . . H
H38 0.1307 0.8745 -0.1323 0.1154 Uiso . 1.00 . . H
H39 0.1125 0.8099 -0.2046 0.1154 Uiso . 1.00 . . H
H40 0.0184 0.8106 -0.0427 0.1033 Uiso . 1.00 . . H
H41 0.1199 0.8203 0.0339 0.1033 Uiso . 1.00 . . H
H42 0.0643 0.7381 0.0219 0.1033 Uiso . 1.00 . . H
H43 0.1823 0.6631 0.1457 0.0740 Uiso . 1.00 . . H
H44 0.1909 0.5683 0.1696 0.0740 Uiso . 1.00 . . H
H45 0.2940 0.6210 0.2098 0.0740 Uiso . 1.00 . . H
H46 0.2857 0.4695 0.1220 0.0995 Uiso . 1.00 . . H
H47 0.3710 0.5139 0.1175 0.0995 Uiso . 1.00 . . H
H48 0.2928 0.4723 0.0350 0.0995 Uiso . 1.00 . . H
H49 0.3575 0.4952 -0.0656 0.0844 Uiso . 1.00 . . H
H50 0.4100 0.5650 -0.0887 0.0844 Uiso . 1.00 . . H
H51 0.3340 0.5115 -0.1619 0.0844 Uiso . 1.00 . . H
H52 0.2101 0.6107 -0.2661 0.0950 Uiso . 1.00 . . H
H53 0.1694 0.6887 -0.2422 0.0950 Uiso . 1.00 . . H
H54 0.2757 0.6862 -0.2239 0.0950 Uiso . 1.00 . . H

loop_
_atom_site_aniso_label
_atom_site_aniso_U_11
_atom_site_aniso_U_22
_atom_site_aniso_U_33
_atom_site_aniso_U_12
_atom_site_aniso_U_13
_atom_site_aniso_U_23
Cr1 0.0422(3) 0.0379(3) 0.0362(3) 0.0072(3) 0.0170(3) 0.0077(3)
Cr2 0.0412(3) 0.0370(3) 0.0511(4) -0.0074(3) 0.0272(3) -0.0075(3)
P11 0.0738(8) 0.0515(7) 0.0383(6) 0.0050(6) 0.0285(6) -0.0049(5)
P12 0.0488(7) 0.0407(6) 0.0839(9) 0.0054(5) 0.0376(6) 0.0080(6)
P21 0.0391(6) 0.0466(6) 0.0499(6) -0.0017(5) 0.0213(5) 0.0106(5)
P22 0.0521(6) 0.0520(7) 0.0356(5) -0.0156(5) 0.0156(5) -0.0014(5)
P31 0.0413(6) 0.0350(5) 0.0513(6) -0.0029(4) 0.0229(5) -0.0052(5)
P32 0.0441(6) 0.0517(7) 0.0470(6) -0.0041(5) 0.0264(5) -0.0089(5)
O11 0.102(3) 0.060(2) 0.169(4) 0.006(2) 0.097(3) -0.014(3)
O12 0.045(2) 0.109(3) 0.084(3) 0.002(2) 0.012(2) -0.005(2)
O21 0.193(5) 0.072(3) 0.112(3) 0.024(3) 0.091(3) 0.048(3)
O22 0.094(3) 0.069(2) 0.143(4) -0.009(2) 0.079(3) 0.026(2)
O31 0.057(2) 0.183(5) 0.071(3) 0.000(3) -0.010(2) -0.009(3)
O32 0.123(3) 0.102(3) 0.126(3) -0.052(3) 0.086(3) -0.075(3)
C11 0.062(3) 0.056(3) 0.090(4) 0.023(2) 0.016(3) 0.011(3)
C12 0.048(3) 0.076(3) 0.064(3) -0.023(2) 0.016(2) -0.016(3)
C21 0.037(2) 0.042(2) 0.057(3) 0.007(2) 0.014(2) 0.005(2)
C22 0.040(2) 0.050(2) 0.040(2) -0.010(2) 0.017(2) -0.004(2)
C31 0.073(3) 0.066(3) 0.062(3) 0.024(3) 0.019(3) -0.014(3)
C32 0.037(2) 0.065(3) 0.055(3) 0.003(2) 0.017(2) 0.010(2)
C41 0.059(3) 0.067(3) 0.090(4) 0.014(3) 0.031(3) 0.045(3)
C42 0.046(2) 0.052(2) 0.049(2) -0.020(2) 0.020(2) 0.000(2)
C51 0.043(2) 0.053(3) 0.058(3) 0.003(2) 0.013(2) -0.004(2)
C52 0.050(2) 0.055(3) 0.048(2) -0.014(2) 0.019(2) -0.016(2)
C61 0.199(8) 0.105(5) 0.166(7) 0.005(5) 0.159(6) -0.003(5)
C62 0.084(4) 0.066(4) 0.155(6) 0.024(3) 0.054(4) 0.052(4)
C71 0.133(6) 0.117(5) 0.065(4) 0.007(5) 0.003(4) -0.050(4)
C72 0.068(3) 0.070(4) 0.144(5) 0.003(3) 0.066(4) -0.024(4)
C81 0.086(4) 0.081(4) 0.118(5) -0.045(3) 0.010(4) 0.019(4)
C82 0.092(4) 0.131(5) 0.046(3) -0.041(4) 0.035(3) -0.012(3)
C91 0.153(6) 0.115(5) 0.105(5) 0.019(4) 0.105(5) 0.035(4)
C92 0.073(3) 0.065(3) 0.076(4) -0.001(3) 0.004(3) 0.023(3)
C101 0.077(3) 0.081(4) 0.058(3) 0.001(3) 0.019(3) -0.030(3)
C102 0.059(3) 0.070(3) 0.097(4) -0.001(3) 0.046(3) -0.032(3)
C111 0.070(3) 0.077(4) 0.128(5) -0.018(3) 0.053(4) 0.012(4)
C112 0.086(4) 0.116(5) 0.051(3) -0.016(3) 0.042(3) 0.002(3)
C211 0.056(3) 0.042(2) 0.083(3) 0.005(2) 0.041(3) 0.003(2)
C212 0.046(2) 0.058(3) 0.054(3) -0.012(2) 0.022(2) -0.013(2)
C221 0.098(4) 0.050(3) 0.065(3) 0.019(3) 0.045(3) 0.022(2)
C222 0.055(3) 0.051(3) 0.086(3) -0.001(2) 0.047(3) 0.000(2)
C231 0.056(3) 0.084(4) 0.053(3) 0.010(3) 0.012(2) 0.009(3)
C232 0.069(3) 0.061(3) 0.086(4) -0.023(2) 0.052(3) -0.026(3)

loop_
_atom_type_symbol
_atom_type_scat_dispersion_real
_atom_type_scat_dispersion_imag
_atom_type_scat_source
Cr 0.321 0.624
;
International Tables for X-ray Crystallography (1992, Vol. C, Tables 4.2.6.8
and 6.1.1.1)
;
P 0.102 0.094
;
International Tables for X-ray Crystallography (1992, Vol. C, Tables 4.2.6.8
and 6.1.1.1)
;
O 0.011 0.006
;
International Tables for X-ray Crystallography (1992, Vol. C, Tables 4.2.6.8
and 6.1.1.1)
;
C 0.003 0.002
;
International Tables for X-ray Crystallography (1992, Vol. C, Tables 4.2.6.8
and 6.1.1.1)
;
H 0.000 0.000
;
International Tables for X-ray Crystallography (1992, Vol. C, Tables 4.2.6.8
and 6.1.1.1)
;

loop_
_geom_angle_atom_site_label_1
_geom_angle_atom_site_label_2
_geom_angle_atom_site_label_3
_geom_angle
_geom_angle_publ_flag
P11 Cr1 P21 86.23(4) yes
P11 Cr1 P31 84.51(4) yes
P11 Cr1 C211 176.2(2) yes
P11 Cr1 C221 89.8(2) no
P11 Cr1 C231 93.4(2) no
P21 Cr1 P31 85.24(4) yes
P21 Cr1 C211 93.90(10) no
P21 Cr1 C221 175.8(2) yes
P21 Cr1 C231 91.6(2) no
P31 Cr1 C211 91.7(2) no
P31 Cr1 C221 93.0(2) no
P31 Cr1 C231 176.3(2) yes
C211 Cr1 C221 89.9(2) yes
C211 Cr1 C231 90.4(2) yes
C221 Cr1 C231 90.0(2) yes
P12 Cr2 P22 84.95(4) yes
P12 Cr2 P32 85.45(5) yes
P12 Cr2 C212 175.30(10) yes
P12 Cr2 C222 92.20(10) no
P12 Cr2 C232 92.4(2) no
P22 Cr2 P32 85.18(4) yes
P22 Cr2 C212 91.10(10) no
P22 Cr2 C222 176.6(2) yes
P22 Cr2 C232 92.70(10) no
P32 Cr2 C212 91.80(10) no
P32 Cr2 C222 92.7(2) no
P32 Cr2 C232 177.10(10) yes
C212 Cr2 C222 91.7(2) yes
C212 Cr2 C232 90.2(2) yes
C222 Cr2 C232 89.3(2) yes
Cr1 P11 C31 116.2(2) no
Cr1 P11 C61 117.0(2) no
Cr1 P11 C71 119.5(2) no
C31 P11 C61 100.1(3) no
C31 P11 C71 101.1(3) no
C61 P11 C71 99.7(3) no
Cr2 P12 C32 116.10(10) no
Cr2 P12 C62 119.1(2) no
Cr2 P12 C72 115.6(2) no
C32 P12 C62 101.4(3) no
C32 P12 C72 102.3(2) no
C62 P12 C72 99.7(3) no
Cr1 P21 C41 116.30(10) no
Cr1 P21 C81 116.9(2) no
Cr1 P21 C91 118.6(2) no
C41 P21 C81 101.9(3) no
C41 P21 C91 100.9(3) no
C81 P21 C91 99.2(3) no
Cr2 P22 C42 116.00(10) no
Cr2 P22 C82 118.8(2) no
Cr2 P22 C92 116.6(2) no
C42 P22 C82 102.1(2) no
C42 P22 C92 100.8(2) no
C82 P22 C92 99.5(3) no
Cr1 P31 C51 116.00(10) no
Cr1 P31 C101 116.9(2) no
Cr1 P31 C111 119.9(2) no
C51 P31 C101 101.5(2) no
C51 P31 C111 101.2(2) no
C101 P31 C111 98.1(3) no
Cr2 P32 C52 115.10(10) no
Cr2 P32 C102 118.3(2) no
Cr2 P32 C112 117.3(2) no
C52 P32 C102 101.8(2) no
C52 P32 C112 102.2(2) no
C102 P32 C112 99.5(2) no
C11 C21 C31 107.6(4) no
C11 C21 C41 106.7(4) no
C11 C21 C51 107.6(3) no
C31 C21 C41 112.4(4) no
C31 C21 C51 112.1(4) no
C41 C21 C51 110.3(4) no
C12 C22 C32 107.8(3) no
C12 C22 C42 107.0(3) no
C12 C22 C52 107.3(3) no
C32 C22 C42 111.0(3) no
C32 C22 C52 111.3(3) no
C42 C22 C52 112.2(3) no
P11 C31 C21 118.0(3) no
P12 C32 C22 116.3(3) no
P21 C41 C21 118.3(3) no
P22 C42 C22 116.1(3) no
P31 C51 C21 118.2(3) no
P32 C52 C22 117.5(3) no
Cr1 C211 O11 177.8(4) yes
Cr2 C212 O12 178.4(4) yes
Cr1 C221 O21 178.4(5) yes
Cr2 C222 O22 178.5(4) yes
Cr1 C231 O31 178.3(5) yes
Cr2 C232 O32 177.7(4) yes
C21 C11 H1 110.4(4) no
C21 C11 H2 111.4(4) no
C21 C11 H3 113.3(5) no
H1 C11 H2 105.4(5) no
H1 C11 H3 107.7(5) no
H2 C11 H3 108.2(5) no
C22 C12 H28 108.7(4) no
C22 C12 H29 118.2(4) no
C22 C12 H30 109.9(4) no
H28 C12 H29 117.0(5) no
H28 C12 H30 106.5(4) no
H29 C12 H30 94.9(4) no
P11 C31 H4 107.1(4) no
P11 C31 H5 107.9(4) no
C21 C31 H4 107.5(4) no
C21 C31 H5 107.9(5) no
H4 C31 H5 108.2(4) no
P12 C32 H31 105.2(3) no
P12 C32 H32 108.4(3) no
C22 C32 H31 114.8(4) no
C22 C32 H32 115.3(4) no
H31 C32 H32 94.3(3) no
P21 C41 H6 107.9(4) no
P21 C41 H7 105.3(4) no
C21 C41 H6 110.3(5) no
C21 C41 H7 107.8(4) no
H6 C41 H7 106.5(4) no
P22 C42 H33 113.9(3) no
P22 C42 H34 116.0(3) no
C22 C42 H33 109.9(3) no
C22 C42 H34 96.0(3) no
H33 C42 H34 103.0(3) no
P31 C51 H8 108.5(3) no
P31 C51 H9 108.0(3) no
C21 C51 H8 108.0(4) no
C21 C51 H9 107.4(4) no
H8 C51 H9 106.1(4) no
P32 C52 H35 104.2(3) no
P32 C52 H36 120.3(3) no
C22 C52 H35 107.3(3) no
C22 C52 H36 106.1(4) no
H35 C52 H36 99.1(3) no
P11 C61 H10 113.8(6) no
P11 C61 H11 111.6(5) no
P11 C61 H12 109.3(4) no
H10 C61 H11 110.5(6) no
H10 C61 H12 106.8(7) no
H11 C61 H12 104.3(7) no
P12 C62 H37 111.5(4) no
P12 C62 H38 109.6(5) no
P12 C62 H39 110.9(4) no
H37 C62 H38 107.9(5) no
H37 C62 H39 109.9(7) no
H38 C62 H39 106.9(5) no
P11 C71 H13 110.3(5) no
P11 C71 H14 109.9(5) no
P11 C71 H15 111.1(5) no
H13 C71 H14 107.4(6) no
H13 C71 H15 109.5(7) no
H14 C71 H15 108.5(6) no
P12 C72 H40 113.8(5) no
P12 C72 H41 110.5(4) no
P12 C72 H42 112.1(4) no
H40 C72 H41 106.5(5) no
H40 C72 H42 109.0(5) no
H41 C72 H42 104.3(6) no
P21 C81 H16 110.8(5) no
P21 C81 H17 111.9(5) no
P21 C81 H18 109.6(4) no
H16 C81 H17 109.8(6) no
H16 C81 H18 106.5(6) no
H17 C81 H18 108.0(6) no
P22 C82 H43 105.1(4) no
P22 C82 H44 106.2(4) no
P22 C82 H45 112.0(4) no
H43 C82 H44 99.1(5) no
H43 C82 H45 126.1(6) no
H44 C82 H45 106.2(5) no
P21 C91 H19 111.6(4) no
P21 C91 H20 109.4(5) no
P21 C91 H21 111.1(5) no
H19 C91 H20 107.5(6) no
H19 C91 H21 110.2(7) no
H20 C91 H21 106.9(5) no
P22 C92 H46 111.3(5) no
P22 C92 H47 112.0(4) no
P22 C92 H48 110.7(4) no
H46 C92 H47 108.3(5) no
H46 C92 H48 106.7(5) no
H47 C92 H48 107.5(6) no
P31 C101 H22 110.6(4) no
P31 C101 H23 110.6(4) no
P31 C101 H24 111.7(4) no
H22 C101 H23 106.9(5) no
H22 C101 H24 108.5(5) no
H23 C101 H24 108.4(5) no
P32 C102 H49 110.4(3) no
P32 C102 H50 111.0(4) no
P32 C102 H51 110.9(4) no
H49 C102 H50 107.8(5) no
H49 C102 H51 107.9(5) no
H50 C102 H51 108.6(4) no
P31 C111 H25 110.7(4) no
P31 C111 H26 109.3(4) no
P31 C111 H27 111.9(4) no
H25 C111 H26 106.4(6) no
H25 C111 H27 110.3(5) no
H26 C111 H27 108.1(6) no
P32 C112 H52 110.7(4) no
P32 C112 H53 109.2(3) no
P32 C112 H54 112.6(4) no
H52 C112 H53 105.6(5) no
H52 C112 H54 110.4(5) no
H53 C112 H54 108.0(6) no

loop_
_geom_bond_atom_site_label_1
_geom_bond_atom_site_label_2
_geom_bond_site_symmetry_1
_geom_bond_site_symmetry_2
_geom_bond_distance
_geom_bond_publ_flag
Cr1 P11 . . 2.3330(10) yes
Cr1 P21 . . 2.3280(10) yes
Cr1 P31 . . 2.3450(10) yes
Cr1 C211 . . 1.821(4) yes
Cr1 C221 . . 1.818(5) yes
Cr1 C231 . . 1.829(5) yes
Cr2 P12 . . 2.3360(10) yes
Cr2 P22 . . 2.3350(10) yes
Cr2 P32 . . 2.3350(10) yes
Cr2 C212 . . 1.839(5) yes
Cr2 C222 . . 1.833(4) yes
Cr2 C232 . . 1.825(5) yes
P11 C31 . . 1.842(5) no
P11 C61 . . 1.827(6) no
P11 C71 . . 1.808(5) no
P12 C32 . . 1.852(4) no
P12 C62 . . 1.825(5) no
P12 C72 . . 1.837(5) no
P21 C41 . . 1.830(4) no
P21 C81 . . 1.819(5) no
P21 C91 . . 1.821(5) no
P22 C42 . . 1.849(4) no
P22 C82 . . 1.833(5) no
P22 C92 . . 1.827(5) no
P31 C51 . . 1.840(4) no
P31 C101 . . 1.827(5) no
P31 C111 . . 1.822(5) no
P32 C52 . . 1.852(4) no
P32 C102 . . 1.831(4) no
P32 C112 . . 1.822(5) no
O11 C211 . . 1.166(5) yes
O12 C212 . . 1.156(5) yes
O21 C221 . . 1.165(5) yes
O22 C222 . . 1.162(5) yes
O31 C231 . . 1.157(5) yes
O32 C232 . . 1.168(5) yes
C11 C21 . . 1.541(6) no
C12 C22 . . 1.539(5) no
C21 C31 . . 1.510(6) no
C21 C41 . . 1.534(6) no
C21 C51 . . 1.533(6) no
C22 C32 . . 1.536(6) no
C22 C42 . . 1.538(5) no
C22 C52 . . 1.541(5) no
C11 H1 . . 0.979 no
C11 H2 . . 0.972 no
C11 H3 . . 0.942 no
C12 H28 . . 1.058 no
C12 H29 . . 0.912 no
C12 H30 . . 1.002 no
C31 H4 . . 0.966 no
C31 H5 . . 0.949 no
C32 H31 . . 1.098 no
C32 H32 . . 1.037 no
C41 H6 . . 0.941 no
C41 H7 . . 0.995 no
C42 H33 . . 1.130 no
C42 H34 . . 1.090 no
C51 H8 . . 0.966 no
C51 H9 . . 0.975 no
C52 H35 . . 0.987 no
C52 H36 . . 1.019 no
C61 H10 . . 0.927 no
C61 H11 . . 0.961 no
C61 H12 . . 1.004 no
C62 H37 . . 0.941 no
C62 H38 . . 0.978 no
C62 H39 . . 0.954 no
C71 H13 . . 0.956 no
C71 H14 . . 0.968 no
C71 H15 . . 0.943 no
C72 H40 . . 0.939 no
C72 H41 . . 0.997 no
C72 H42 . . 0.967 no
C81 H16 . . 0.957 no
C81 H17 . . 0.939 no
C81 H18 . . 0.978 no
C82 H43 . . 0.962 no
C82 H44 . . 1.109 no
C82 H45 . . 0.986 no
C91 H19 . . 0.942 no
C91 H20 . . 0.982 no
C91 H21 . . 0.949 no
C92 H46 . . 0.962 no
C92 H47 . . 0.951 no
C92 H48 . . 0.972 no
C101 H22 . . 0.965 no
C101 H23 . . 0.966 no
C101 H24 . . 0.947 no
C102 H49 . . 0.964 no
C102 H50 . . 0.956 no
C102 H51 . . 0.954 no
C111 H25 . . 0.956 no
C111 H26 . . 0.981 no
C111 H27 . . 0.935 no
C112 H52 . . 0.960 no
C112 H53 . . 0.987 no
C112 H54 . . 0.930 no

loop_
_geom_torsion_atom_site_label_1
_geom_torsion_atom_site_label_2
_geom_torsion_atom_site_label_3
_geom_torsion_atom_site_label_4
_geom_torsion
_geom_torsion_publ_flag
Cr1 P11 C31 C21 -16.9(4) yes
Cr1 P21 C41 C21 -15.3(5) yes
Cr1 P31 C51 C21 -13.6(4) yes
Cr2 P12 C32 C22 23.3(4) yes
Cr2 P22 C42 C22 25.2(4) yes
Cr2 P32 C52 C22 23.1(4) yes
P11 C31 C21 C11 -171.0(3) yes
P21 C41 C21 C11 -170.9(4) yes
P31 C51 C21 C11 -171.1(3) yes
P12 C32 C22 C12 166.5(3) yes
P22 C42 C22 C12 164.6(3) yes
P32 C52 C22 C12 167.0(3) yes
